data_4130113
loop_
_publ_author_name
'Kisu, Haruki'
'Sakaino, Hirotoshi'
'Ito, Fumihiro'
'Yamashita, Makoto'
'Nozaki, Kyoko'

_publ_section_title
;
 A Qualitative Analysis of a &quot;Bora-Brook Rearrangement&quot;: The
 Ambident Reactivity of Boryl-Substituted Alkoxide Including the
 Carbon-to-Oxygen Migration of a Boryl Group.
;
_journal_issue 10
_journal_name_full 'Journal of the American Chemical Society'
_journal_page_first 3548
_journal_page_last 3552
_journal_paper_doi 10.1021/jacs.6b00283
_journal_volume 138
_journal_year 2016
_chemical_formula_moiety 'C33 H42 B F N2 O'
_chemical_formula_sum 'C33 H42 B F N2 O'
_chemical_formula_weight 512.49
_space_group_crystal_system orthorhombic
_space_group_IT_number 19
_space_group_name_Hall 'P 2ac 2ab'
_space_group_name_H-M_alt 'P 21 21 21'
_atom_sites_solution_hydrogens geom
_audit_creation_method SHELXL-2014
_cell_angle_alpha 90
_cell_angle_beta 90
_cell_angle_gamma 90
_cell_formula_units_Z 4
_cell_length_a 11.941(5)
_cell_length_b 13.300(5)
_cell_length_c 18.914(8)
_cell_measurement_reflns_used 7600
_cell_measurement_temperature 93.1500
_cell_measurement_theta_max 31.2057
_cell_measurement_theta_min 2.2921
_cell_volume 3004(2)
_computing_cell_refinement 'RIGAKU CrystalClear'
_computing_data_collection 'RIGAKU CrystalClear'
_computing_data_reduction 'RIGAKU CrystalClear'
_computing_molecular_graphics 'Yadokari-XG 2009(Wakita Nemoto et al.)'
_computing_publication_material 'Yadokari-XG 2009(Wakita,Nemoto et al.)'
_computing_structure_refinement 'SHELXL-2014 (Sheldrick, 2014)'
_computing_structure_solution SIR-2004
_diffrn_ambient_temperature 93(2)
_diffrn_detector_area_resol_mean 28.5714
_diffrn_measured_fraction_theta_full 0.998
_diffrn_measured_fraction_theta_max 0.997
_diffrn_measurement_device_type 'Rigaku VariMax Saturn'
_diffrn_measurement_method 'omega scans'
_diffrn_radiation_monochromator Confocal
_diffrn_radiation_source 'rotating-anode X-ray tube'
_diffrn_radiation_type MoK\a
_diffrn_radiation_wavelength 0.71075
_diffrn_reflns_av_R_equivalents 0.0841
_diffrn_reflns_av_unetI/netI 0.0899
_diffrn_reflns_Laue_measured_fraction_full 0.998
_diffrn_reflns_Laue_measured_fraction_max 0.997
_diffrn_reflns_limit_h_max 15
_diffrn_reflns_limit_h_min -15
_diffrn_reflns_limit_k_max 16
_diffrn_reflns_limit_k_min -17
_diffrn_reflns_limit_l_max 24
_diffrn_reflns_limit_l_min -21
_diffrn_reflns_number 24679
_diffrn_reflns_point_group_measured_fraction_full 0.998
_diffrn_reflns_point_group_measured_fraction_max 0.998
_diffrn_reflns_theta_full 25.242
_diffrn_reflns_theta_max 27.455
_diffrn_reflns_theta_min 3.063
_exptl_absorpt_coefficient_mu 0.071
_exptl_absorpt_correction_T_max 1.0000
_exptl_absorpt_correction_T_min 0.8316
_exptl_absorpt_correction_type multi-scan
_exptl_absorpt_process_details 'Jacobson, R. (1998) Private communication'
_exptl_crystal_colour Colorless
_exptl_crystal_density_diffrn 1.133
_exptl_crystal_description Block
_exptl_crystal_F_000 1104
_exptl_crystal_size_max 0.280
_exptl_crystal_size_mid 0.220
_exptl_crystal_size_min 0.100
_refine_diff_density_max 0.203
_refine_diff_density_min -0.268
_refine_diff_density_rms 0.058
_refine_ls_abs_structure_details
;
 Flack x determined using 1310 quotients [(I+)-(I-)]/[(I+)+(I-)]
 (Parsons, Flack and Wagner, Acta Cryst. B69 (2013) 249-259).
;
_refine_ls_abs_structure_Flack 1.9(9)
_refine_ls_extinction_method none
_refine_ls_goodness_of_fit_ref 1.076
_refine_ls_hydrogen_treatment constr
_refine_ls_matrix_type full
_refine_ls_number_parameters 351
_refine_ls_number_reflns 6850
_refine_ls_number_restraints 0
_refine_ls_restrained_S_all 1.076
_refine_ls_R_factor_all 0.1074
_refine_ls_R_factor_gt 0.0796
_refine_ls_shift/su_max 0.000
_refine_ls_shift/su_mean 0.000
_refine_ls_structure_factor_coef Fsqd
_refine_ls_weighting_details 'w=1/[\s^2^(Fo^2^)+(0.0825P)^2^] where P=(Fo^2^+2Fc^2^)/3'
_refine_ls_weighting_scheme calc
_refine_ls_wR_factor_gt 0.1700
_refine_ls_wR_factor_ref 0.1899
_reflns_Friedel_coverage 0.789
_reflns_Friedel_fraction_full 0.999
_reflns_Friedel_fraction_max 0.998
_reflns_number_gt 4916
_reflns_number_total 6850
_reflns_threshold_expression 'I > 2\s(I)'
_cod_data_source_file ja6b00283_si_002.cif
_cod_data_source_block 15b
_cod_depositor_comments
;
The following automatic conversions were performed:

data item '_exptl_absorpt_correction_type' value 'Multi-scan' was
changed to 'multi-scan' in accordance with the
/home/saulius/struct/COD-crude-data/automatic-downloads/DataCite-retrospective/ACS/depositions/lib/dictionaries/cif_core.dic
dictionary named 'cif_core.dic' version 2.4.2 last updated on
2011-04-26.

Automatic conversion script
Id: cif_fix_values 6909 2019-04-08 15:41:33Z antanas 
;
_cod_database_code 4130113
_shelx_space_group_comment
;
The symmetry employed for this shelxl refinement is uniquely defined
by the following loop, which should always be used as a source of
symmetry information in preference to the above space-group names.
They are only intended as comments.
;
_shelx_estimated_absorpt_t_min 0.980
_shelx_estimated_absorpt_t_max 0.993
_shelxl_version_number 2014-3

loop_
_space_group_symop_operation_xyz
'x, y, z'
'-x+1/2, -y, z+1/2'
'x+1/2, -y+1/2, -z'
'-x, y+1/2, -z+1/2'

loop_
_atom_site_label
_atom_site_type_symbol
_atom_site_fract_x
_atom_site_fract_y
_atom_site_fract_z
_atom_site_U_iso_or_equiv
_atom_site_adp_type
_atom_site_occupancy
_atom_site_site_symmetry_order
_atom_site_calc_flag
_atom_site_refinement_flags_posn
_atom_site_refinement_flags_adp
B1 B 0.7964(4) 0.1466(4) 0.7099(3) 0.0266(10) Uani 1 1 d . .
N1 N 0.8992(3) 0.0956(3) 0.69500(18) 0.0268(8) Uani 1 1 d . .
N2 N 0.7715(3) 0.1263(3) 0.78206(17) 0.0262(8) Uani 1 1 d . .
C1 C 0.9321(4) 0.0461(3) 0.7570(2) 0.0298(10) Uani 1 1 d . .
H1 H 0.9976 0.0061 0.7618 0.036 Uiso 1 1 calc R U
C2 C 0.8572(3) 0.0636(3) 0.8087(2) 0.0288(9) Uani 1 1 d . .
H2 H 0.8613 0.0380 0.8555 0.035 Uiso 1 1 calc R U
C3 C 1.1125(4) 0.2018(3) 0.6779(2) 0.0338(10) Uani 1 1 d . .
H3 H 1.0565 0.2082 0.7170 0.041 Uiso 1 1 calc R U
C4 C 1.1400(5) 0.3071(3) 0.6511(3) 0.0469(13) Uani 1 1 d . .
H4 H 1.1924 0.3024 0.6114 0.070 Uiso 1 1 calc R U
H4A H 1.1741 0.3464 0.6893 0.070 Uiso 1 1 calc R U
H4B H 1.0710 0.3403 0.6354 0.070 Uiso 1 1 calc R U
C5 C 1.2177(4) 0.1524(4) 0.7080(3) 0.0433(12) Uani 1 1 d . .
H5 H 1.2739 0.1457 0.6705 0.065 Uiso 1 1 calc R U
H5A H 1.1989 0.0857 0.7266 0.065 Uiso 1 1 calc R U
H5B H 1.2479 0.1942 0.7462 0.065 Uiso 1 1 calc R U
C6 C 0.7446(4) 0.2271(4) 0.5960(2) 0.0355(11) Uani 1 1 d . .
H6 H 0.6712 0.2364 0.5725 0.043 Uiso 1 1 calc R U
H6A H 0.7817 0.1684 0.5740 0.043 Uiso 1 1 calc R U
C7 C 0.8154(3) 0.3195(4) 0.5835(2) 0.0344(11) Uani 1 1 d . .
C8 C 0.8015(4) 0.4050(4) 0.6252(2) 0.0352(11) Uani 1 1 d . .
H8 H 0.7519 0.4030 0.6644 0.042 Uiso 1 1 calc R U
C9 C 0.8597(4) 0.4937(4) 0.6098(3) 0.0396(11) Uani 1 1 d . .
H9 H 0.8508 0.5522 0.6381 0.048 Uiso 1 1 calc R U
C10 C 0.9299(4) 0.4932(4) 0.5527(3) 0.0406(12) Uani 1 1 d . .
C11 C 0.9469(4) 0.4103(4) 0.5109(3) 0.0446(12) Uani 1 1 d . .
H11 H 0.9973 0.4128 0.4720 0.054 Uiso 1 1 calc R U
C12 C 0.8888(4) 0.3228(4) 0.5265(2) 0.0390(11) Uani 1 1 d . .
H12 H 0.8993 0.2647 0.4981 0.047 Uiso 1 1 calc R U
F1 F 0.9865(2) 0.5808(2) 0.53717(16) 0.0557(9) Uani 1 1 d . .
O1 O 0.7262(2) 0.2063(2) 0.66926(15) 0.0314(7) Uani 1 1 d . .
C13 C 0.6687(3) 0.1455(3) 0.8196(2) 0.0264(9) Uani 1 1 d . .
C14 C 0.5751(3) 0.0852(3) 0.8046(2) 0.0277(9) Uani 1 1 d . .
C15 C 0.4735(3) 0.1103(3) 0.8370(2) 0.0330(10) Uani 1 1 d . .
H15 H 0.4085 0.0714 0.8276 0.040 Uiso 1 1 calc R U
C16 C 0.4669(4) 0.1912(3) 0.8827(2) 0.0355(11) Uani 1 1 d . .
H16 H 0.3969 0.2085 0.9032 0.043 Uiso 1 1 calc R U
C17 C 0.5614(4) 0.2475(4) 0.8989(2) 0.0339(10) Uani 1 1 d . .
H17 H 0.5559 0.3013 0.9318 0.041 Uiso 1 1 calc R U
C18 C 0.6642(3) 0.2260(3) 0.8676(2) 0.0275(9) Uani 1 1 d . .
C19 C 0.5811(4) -0.0051(3) 0.7551(2) 0.0318(10) Uani 1 1 d . .
H19 H 0.6620 -0.0168 0.7440 0.038 Uiso 1 1 calc R U
C20 C 0.5219(4) 0.0166(4) 0.6855(3) 0.0428(12) Uani 1 1 d . .
H20 H 0.4419 0.0270 0.6942 0.064 Uiso 1 1 calc R U
H20A H 0.5320 -0.0405 0.6533 0.064 Uiso 1 1 calc R U
H20B H 0.5538 0.0773 0.6640 0.064 Uiso 1 1 calc R U
C21 C 0.5359(4) -0.1018(4) 0.7900(3) 0.0488(13) Uani 1 1 d . .
H21 H 0.5748 -0.1132 0.8349 0.073 Uiso 1 1 calc R U
H21A H 0.5487 -0.1591 0.7584 0.073 Uiso 1 1 calc R U
H21B H 0.4554 -0.0946 0.7988 0.073 Uiso 1 1 calc R U
C22 C 0.7697(4) 0.2867(3) 0.8850(2) 0.0318(10) Uani 1 1 d . .
H22 H 0.8344 0.2389 0.8859 0.038 Uiso 1 1 calc R U
C23 C 0.7931(4) 0.3648(4) 0.8275(3) 0.0452(12) Uani 1 1 d . .
H23 H 0.7295 0.4110 0.8239 0.068 Uiso 1 1 calc R U
H23A H 0.8041 0.3307 0.7821 0.068 Uiso 1 1 calc R U
H23B H 0.8608 0.4027 0.8397 0.068 Uiso 1 1 calc R U
C24 C 0.7644(5) 0.3383(4) 0.9569(3) 0.0459(13) Uani 1 1 d . .
H24 H 0.7132 0.3958 0.9544 0.069 Uiso 1 1 calc R U
H24A H 0.8393 0.3618 0.9702 0.069 Uiso 1 1 calc R U
H24B H 0.7372 0.2905 0.9924 0.069 Uiso 1 1 calc R U
C25 C 0.9606(3) 0.0835(3) 0.6297(2) 0.0281(9) Uani 1 1 d . .
C26 C 0.9169(4) 0.0200(3) 0.5776(2) 0.0316(10) Uani 1 1 d . .
C27 C 0.9735(4) 0.0125(3) 0.5135(2) 0.0354(11) Uani 1 1 d . .
H27 H 0.9439 -0.0285 0.4769 0.043 Uiso 1 1 calc R U
C28 C 1.0722(4) 0.0641(4) 0.5026(3) 0.0377(11) Uani 1 1 d . .
H28 H 1.1104 0.0581 0.4587 0.045 Uiso 1 1 calc R U
C29 C 1.1157(4) 0.1245(3) 0.5554(3) 0.0341(10) Uani 1 1 d . .
H29 H 1.1838 0.1595 0.5473 0.041 Uiso 1 1 calc R U
C30 C 1.0616(3) 0.1350(3) 0.6202(2) 0.0286(9) Uani 1 1 d . .
C31 C 0.8135(4) -0.0449(4) 0.5911(3) 0.0388(12) Uani 1 1 d . .
H31 H 0.7676 -0.0107 0.6282 0.047 Uiso 1 1 calc R U
C32 C 0.7394(4) -0.0595(4) 0.5267(3) 0.0481(13) Uani 1 1 d . .
H32 H 0.7772 -0.1038 0.4928 0.072 Uiso 1 1 calc R U
H32A H 0.7250 0.0058 0.5045 0.072 Uiso 1 1 calc R U
H32B H 0.6683 -0.0899 0.5412 0.072 Uiso 1 1 calc R U
C33 C 0.8491(5) -0.1472(4) 0.6206(3) 0.0605(16) Uani 1 1 d . .
H33 H 0.7824 -0.1874 0.6312 0.091 Uiso 1 1 calc R U
H33A H 0.8927 -0.1374 0.6639 0.091 Uiso 1 1 calc R U
H33B H 0.8951 -0.1824 0.5855 0.091 Uiso 1 1 calc R U

loop_
_atom_site_aniso_label
_atom_site_aniso_U_11
_atom_site_aniso_U_22
_atom_site_aniso_U_33
_atom_site_aniso_U_23
_atom_site_aniso_U_13
_atom_site_aniso_U_12
B1 0.024(2) 0.030(2) 0.026(2) 0.002(2) -0.001(2) -0.003(2)
N1 0.0243(17) 0.0334(19) 0.0226(18) -0.0018(15) 0.0049(14) 0.0009(16)
N2 0.0216(16) 0.0345(19) 0.0226(17) 0.0024(15) 0.0022(15) 0.0007(15)
C1 0.023(2) 0.036(2) 0.030(2) -0.0015(19) -0.0009(18) 0.0048(19)
C2 0.028(2) 0.035(2) 0.024(2) 0.0000(18) -0.0031(18) 0.0045(19)
C3 0.028(2) 0.039(2) 0.034(3) -0.003(2) 0.0011(19) 0.004(2)
C4 0.053(3) 0.033(3) 0.055(3) 0.001(2) -0.012(3) 0.001(2)
C5 0.040(3) 0.039(3) 0.051(3) -0.003(2) -0.007(3) 0.003(2)
C6 0.035(2) 0.051(3) 0.021(2) 0.0067(19) 0.0008(19) 0.003(2)
C7 0.025(2) 0.050(3) 0.028(2) 0.009(2) -0.0010(19) 0.002(2)
C8 0.027(2) 0.051(3) 0.027(2) 0.009(2) -0.0005(19) -0.002(2)
C9 0.031(2) 0.047(3) 0.041(3) 0.007(2) -0.008(2) 0.001(2)
C10 0.032(2) 0.053(3) 0.037(3) 0.017(2) -0.009(2) -0.009(2)
C11 0.029(2) 0.072(4) 0.033(3) 0.012(3) 0.002(2) -0.007(3)
C12 0.032(2) 0.056(3) 0.029(2) 0.005(2) 0.000(2) 0.007(2)
F1 0.0451(16) 0.0653(19) 0.0567(19) 0.0271(16) -0.0098(15) -0.0133(15)
O1 0.0309(15) 0.0407(17) 0.0228(15) 0.0063(13) 0.0017(13) 0.0045(14)
C13 0.023(2) 0.032(2) 0.024(2) 0.0028(17) 0.0023(17) 0.0020(18)
C14 0.024(2) 0.036(2) 0.023(2) 0.0026(18) -0.0003(17) 0.0017(19)
C15 0.023(2) 0.041(3) 0.035(2) 0.007(2) 0.0014(19) -0.0014(19)
C16 0.030(2) 0.045(3) 0.032(2) 0.003(2) 0.005(2) 0.008(2)
C17 0.037(2) 0.038(2) 0.026(2) 0.0009(19) 0.006(2) 0.009(2)
C18 0.028(2) 0.031(2) 0.024(2) 0.0035(17) 0.0041(18) 0.0044(18)
C19 0.028(2) 0.039(2) 0.028(2) -0.0068(19) 0.0020(19) -0.001(2)
C20 0.037(3) 0.058(3) 0.034(3) -0.007(2) -0.005(2) 0.002(2)
C21 0.048(3) 0.047(3) 0.051(3) 0.001(2) 0.007(3) -0.004(3)
C22 0.031(2) 0.033(2) 0.031(2) 0.0009(19) 0.000(2) 0.000(2)
C23 0.047(3) 0.048(3) 0.041(3) 0.006(2) -0.003(2) -0.017(2)
C24 0.056(3) 0.046(3) 0.036(3) -0.008(2) 0.000(3) -0.011(3)
C25 0.025(2) 0.032(2) 0.027(2) 0.0003(18) 0.0029(18) 0.0033(19)
C26 0.028(2) 0.037(2) 0.030(2) -0.0028(19) 0.004(2) -0.001(2)
C27 0.040(3) 0.037(2) 0.030(2) -0.007(2) 0.003(2) -0.002(2)
C28 0.031(2) 0.048(3) 0.033(3) -0.004(2) 0.009(2) 0.001(2)
C29 0.028(2) 0.034(2) 0.041(3) 0.003(2) 0.009(2) -0.002(2)
C30 0.027(2) 0.027(2) 0.032(2) 0.0008(18) 0.0018(19) 0.0035(18)
C31 0.033(2) 0.050(3) 0.033(3) -0.011(2) 0.007(2) -0.010(2)
C32 0.038(3) 0.052(3) 0.054(3) -0.010(3) -0.005(2) -0.005(2)
C33 0.060(3) 0.068(4) 0.053(4) 0.005(3) -0.011(3) -0.032(3)

loop_
_atom_type_symbol
_atom_type_description
_atom_type_scat_dispersion_real
_atom_type_scat_dispersion_imag
_atom_type_scat_source
C C 0.0033 0.0016 'International Tables Vol C Tables 4.2.6.8 and 6.1.1.4'
H H 0.0000 0.0000 'International Tables Vol C Tables 4.2.6.8 and 6.1.1.4'
B B 0.0013 0.0007 'International Tables Vol C Tables 4.2.6.8 and 6.1.1.4'
N N 0.0061 0.0033 'International Tables Vol C Tables 4.2.6.8 and 6.1.1.4'
O O 0.0106 0.0060 'International Tables Vol C Tables 4.2.6.8 and 6.1.1.4'
F F 0.0171 0.0103 'International Tables Vol C Tables 4.2.6.8 and 6.1.1.4'

loop_
_geom_angle_atom_site_label_1
_geom_angle_atom_site_label_2
_geom_angle_atom_site_label_3
_geom_angle
O1 B1 N2 120.9(4)
O1 B1 N1 132.9(4)
N2 B1 N1 106.2(4)
C1 N1 B1 107.4(3)
C1 N1 C25 121.4(3)
B1 N1 C25 131.0(4)
C2 N2 B1 107.6(3)
C2 N2 C13 123.1(3)
B1 N2 C13 128.1(3)
C2 C1 N1 109.9(4)
C1 C2 N2 109.0(4)
C4 C3 C5 110.0(4)
C4 C3 C30 112.4(4)
C5 C3 C30 110.0(4)
O1 C6 C7 113.3(4)
C12 C7 C8 119.2(4)
C12 C7 C6 120.1(4)
C8 C7 C6 120.5(4)
C7 C8 C9 120.7(4)
C10 C9 C8 117.7(5)
C9 C10 C11 123.4(5)
C9 C10 F1 117.7(5)
C11 C10 F1 119.0(4)
C10 C11 C12 118.5(4)
C11 C12 C7 120.6(5)
B1 O1 C6 123.7(4)
C18 C13 C14 122.4(4)
C18 C13 N2 119.1(4)
C14 C13 N2 118.5(4)
C15 C14 C13 117.7(4)
C15 C14 C19 119.9(4)
C13 C14 C19 122.4(4)
C16 C15 C14 120.6(4)
C15 C16 C17 120.7(4)
C16 C17 C18 120.8(4)
C17 C18 C13 117.7(4)
C17 C18 C22 121.7(4)
C13 C18 C22 120.6(3)
C20 C19 C14 111.2(4)
C20 C19 C21 111.4(4)
C14 C19 C21 112.1(4)
C24 C22 C23 109.7(4)
C24 C22 C18 113.2(4)
C23 C22 C18 110.8(4)
C30 C25 C26 121.8(4)
C30 C25 N1 119.5(4)
C26 C25 N1 118.7(4)
C27 C26 C25 118.3(4)
C27 C26 C31 119.9(4)
C25 C26 C31 121.7(4)
C28 C27 C26 120.7(4)
C27 C28 C29 120.1(4)
C28 C29 C30 121.3(4)
C29 C30 C25 117.7(4)
C29 C30 C3 120.1(4)
C25 C30 C3 122.3(4)
C32 C31 C26 114.1(4)
C32 C31 C33 109.9(4)
C26 C31 C33 109.8(4)

loop_
_geom_bond_atom_site_label_1
_geom_bond_atom_site_label_2
_geom_bond_distance
B1 O1 1.387(5)
B1 N2 1.423(6)
B1 N1 1.430(6)
N1 C1 1.401(5)
N1 C25 1.446(5)
N2 C2 1.413(5)
N2 C13 1.441(5)
C1 C2 1.346(6)
C3 C4 1.526(6)
C3 C5 1.528(6)
C3 C30 1.534(6)
C6 O1 1.429(5)
C6 C7 1.510(6)
C7 C12 1.389(6)
C7 C8 1.393(7)
C8 C9 1.400(6)
C9 C10 1.368(7)
C10 C11 1.372(7)
C10 F1 1.379(5)
C11 C12 1.386(7)
C13 C18 1.404(6)
C13 C14 1.405(6)
C14 C15 1.399(6)
C14 C19 1.524(6)
C15 C16 1.382(6)
C16 C17 1.389(6)
C17 C18 1.393(6)
C18 C22 1.532(6)
C19 C20 1.522(6)
C19 C21 1.544(6)
C22 C24 1.525(6)
C22 C23 1.529(6)
C25 C30 1.398(6)
C25 C26 1.399(6)
C26 C27 1.392(6)
C26 C31 1.528(6)
C27 C28 1.379(6)
C28 C29 1.383(6)
C29 C30 1.392(6)
C31 C32 1.517(7)
C31 C33 1.530(8)

loop_
_geom_torsion_atom_site_label_1
_geom_torsion_atom_site_label_2
_geom_torsion_atom_site_label_3
_geom_torsion_atom_site_label_4
_geom_torsion
O1 B1 N1 C1 -179.7(5)
N2 B1 N1 C1 0.6(4)
O1 B1 N1 C25 -5.2(8)
N2 B1 N1 C25 175.1(4)
O1 B1 N2 C2 179.6(4)
N1 B1 N2 C2 -0.7(4)
O1 B1 N2 C13 11.8(7)
N1 B1 N2 C13 -168.4(4)
B1 N1 C1 C2 -0.3(5)
C25 N1 C1 C2 -175.4(4)
N1 C1 C2 N2 -0.1(5)
B1 N2 C2 C1 0.5(5)
C13 N2 C2 C1 169.0(4)
O1 C6 C7 C12 145.6(4)
O1 C6 C7 C8 -39.7(6)
C12 C7 C8 C9 0.5(6)
C6 C7 C8 C9 -174.3(4)
C7 C8 C9 C10 0.2(7)
C8 C9 C10 C11 -1.0(7)
C8 C9 C10 F1 179.4(4)
C9 C10 C11 C12 1.0(7)
F1 C10 C11 C12 -179.4(4)
C10 C11 C12 C7 -0.2(7)
C8 C7 C12 C11 -0.5(6)
C6 C7 C12 C11 174.3(4)
N2 B1 O1 C6 -178.0(4)
N1 B1 O1 C6 2.4(7)
C7 C6 O1 B1 -89.5(5)
C2 N2 C13 C18 88.5(5)
B1 N2 C13 C18 -105.4(5)
C2 N2 C13 C14 -93.9(5)
B1 N2 C13 C14 72.1(6)
C18 C13 C14 C15 2.8(6)
N2 C13 C14 C15 -174.6(4)
C18 C13 C14 C19 -177.2(4)
N2 C13 C14 C19 5.3(6)
C13 C14 C15 C16 -0.7(6)
C19 C14 C15 C16 179.3(4)
C14 C15 C16 C17 -1.8(7)
C15 C16 C17 C18 2.4(7)
C16 C17 C18 C13 -0.3(6)
C16 C17 C18 C22 -179.7(4)
C14 C13 C18 C17 -2.3(6)
N2 C13 C18 C17 175.1(4)
C14 C13 C18 C22 177.1(4)
N2 C13 C18 C22 -5.5(6)
C15 C14 C19 C20 72.1(5)
C13 C14 C19 C20 -107.9(5)
C15 C14 C19 C21 -53.4(6)
C13 C14 C19 C21 126.6(4)
C17 C18 C22 C24 23.7(6)
C13 C18 C22 C24 -155.6(4)
C17 C18 C22 C23 -100.0(5)
C13 C18 C22 C23 80.7(5)
C1 N1 C25 C30 -77.5(5)
B1 N1 C25 C30 108.7(5)
C1 N1 C25 C26 102.3(5)
B1 N1 C25 C26 -71.6(6)
C30 C25 C26 C27 -3.4(6)
N1 C25 C26 C27 176.9(4)
C30 C25 C26 C31 173.2(4)
N1 C25 C26 C31 -6.6(6)
C25 C26 C27 C28 2.1(7)
C31 C26 C27 C28 -174.5(4)
C26 C27 C28 C29 -0.4(7)
C27 C28 C29 C30 -0.2(7)
C28 C29 C30 C25 -1.0(6)
C28 C29 C30 C3 179.5(4)
C26 C25 C30 C29 2.8(6)
N1 C25 C30 C29 -177.4(4)
C26 C25 C30 C3 -177.7(4)
N1 C25 C30 C3 2.1(6)
C4 C3 C30 C29 52.2(5)
C5 C3 C30 C29 -70.7(5)
C4 C3 C30 C25 -127.3(5)
C5 C3 C30 C25 109.8(4)
C27 C26 C31 C32 -37.4(6)
C25 C26 C31 C32 146.1(5)
C27 C26 C31 C33 86.5(5)
C25 C26 C31 C33 -90.0(5)
